data_1532947
loop_
_publ_author_name
'Josse, M.'
'Dubois, M.'
'El Ghozzi, M.'
'Guillot, M.'
'Avignant, D.'
'Bouree, F.'
'Andre, G.'

_publ_section_title
;
 Neutron diffraction study of the magnetic structures of one-dimensional
 M2 Tb F6 (M = Li, K, Rb) fluorides: frustration, incommensurability and
 magnetic interactions
;
_journal_name_full 'Journal of Alloys Compd.'
_journal_page_first 207
_journal_page_last 212
_journal_volume 374
_journal_year 2004
_chemical_formula_sum 'F6 Rb2 Tb'
_chemical_name_systematic 'Rb2 (Tb F6)'
_space_group_IT_number 15
_symmetry_space_group_name_Hall '-C 2yc'
_symmetry_space_group_name_H-M 'C 1 2/c 1'
_cell_angle_alpha 90
_cell_angle_beta 91.358
_cell_angle_gamma 90
_cell_formula_units_Z 4
_cell_length_a 6.8298
_cell_length_b 11.8385
_cell_length_c 7.2013
_cell_volume 582.095
_citation_journal_id_ASTM JALCEU
_cod_data_source_file Josse_JALCEU_2004_1502.cif
_cod_data_source_block F6Rb2Tb1
_cod_original_cell_volume 582.0946
_cod_original_formula_sum 'F6 Rb2 Tb1'
_cod_database_code 1532947

loop_
_symmetry_equiv_pos_as_xyz
x,y,z
-x,y,-z+1/2
-x,-y,-z
x,-y,z-1/2
x+1/2,y+1/2,z
-x+1/2,y+1/2,-z+1/2
-x+1/2,-y+1/2,-z
x+1/2,-y+1/2,z-1/2

loop_
_atom_site_label
_atom_site_type_symbol
_atom_site_fract_x
_atom_site_fract_y
_atom_site_fract_z
_atom_site_occupancy
_atom_site_U_iso_or_equiv
Tb1 Tb+4 0 0.0447 0.25 1 0.0
Rb1 Rb+1 0.0214 0.3422 0.0021 1 0.0
F3 F-1 0.9644 0.0964 0.5428 1 0.0
F2 F-1 0.187 0.1872 0.278 1 0.0
F1 F-1 0.2861 0.984 0.2221 1 0.0
